data_4503519
loop_
_publ_author_name
'Wang, Guan-Hua'
'Li, Zhi-Gang'
'Jia, Heng-Qing'
'Hu, Ning-Hai'
'Xu, Jing-Wei'

_publ_section_title
;
 Topological Diversity of Coordination Polymers Containing the Rigid
 Terephthalate and a Flexible N,N&#x2032;-Type Ligand: Interpenetration,
 Polyrotaxane, and Polythreading
;
_journal_issue 6
_journal_name_full 'Crystal Growth &amp; Design'
_journal_page_first 1932
_journal_paper_doi 10.1021/cg701232n
_journal_volume 8
_journal_year 2008
_chemical_formula_moiety 'C21 H22 Cd N2 O6'
_chemical_formula_sum 'C21 H22 Cd N2 O6'
_chemical_formula_weight 510.81
_chemical_name_systematic
; 
 ? 
;
_space_group_IT_number 2
_symmetry_cell_setting triclinic
_symmetry_space_group_name_Hall '-P 1'
_symmetry_space_group_name_H-M 'P -1'
_atom_sites_solution_hydrogens geom
_atom_sites_solution_primary direct
_atom_sites_solution_secondary difmap
_audit_creation_method SHELXL-97
_cell_angle_alpha 74.158(3)
_cell_angle_beta 78.893(3)
_cell_angle_gamma 89.453(3)
_cell_formula_units_Z 2
_cell_length_a 8.670(2)
_cell_length_b 10.028(2)
_cell_length_c 12.476(3)
_cell_measurement_reflns_used 4212
_cell_measurement_temperature 293(2)
_cell_measurement_theta_max 25.99
_cell_measurement_theta_min 2.33
_cell_volume 1022.9(4)
_computing_cell_refinement 'SAINT (Bruker, 2001)'
_computing_data_collection 'SMART (Bruker, 2001)'
_computing_data_reduction SAINT
_computing_molecular_graphics 'SHELXTL (Bruker, 2001)'
_computing_publication_material SHELXTL
_computing_structure_refinement 'SHELXL97 (Sheldrick, 1997)'
_computing_structure_solution 'SHELXS97 (Sheldrick, 1997)'
_diffrn_ambient_temperature 293(2)
_diffrn_measured_fraction_theta_full 0.981
_diffrn_measured_fraction_theta_max 0.981
_diffrn_measurement_device_type 'Bruker SMART APEX CCD area-detector'
_diffrn_measurement_method '\f and \w scans'
_diffrn_radiation_monochromator graphite
_diffrn_radiation_source 'fine-focus sealed tube'
_diffrn_radiation_type MoK\a
_diffrn_radiation_wavelength 0.71073
_diffrn_reflns_av_R_equivalents 0.0125
_diffrn_reflns_av_sigmaI/netI 0.0214
_diffrn_reflns_limit_h_max 10
_diffrn_reflns_limit_h_min -10
_diffrn_reflns_limit_k_max 5
_diffrn_reflns_limit_k_min -12
_diffrn_reflns_limit_l_max 14
_diffrn_reflns_limit_l_min -14
_diffrn_reflns_number 5409
_diffrn_reflns_theta_full 25.25
_diffrn_reflns_theta_max 25.25
_diffrn_reflns_theta_min 1.73
_exptl_absorpt_coefficient_mu 1.108
_exptl_absorpt_correction_T_max 0.8426
_exptl_absorpt_correction_T_min 0.7691
_exptl_absorpt_correction_type multi-scan
_exptl_absorpt_process_details 'SADABS (Sheldrick, 1996)'
_exptl_crystal_colour colorless
_exptl_crystal_density_diffrn 1.658
_exptl_crystal_density_method 'not measured'
_exptl_crystal_description block
_exptl_crystal_F_000 516
_exptl_crystal_size_max 0.25
_exptl_crystal_size_mid 0.18
_exptl_crystal_size_min 0.16
_refine_diff_density_max 0.664
_refine_diff_density_min -0.318
_refine_diff_density_rms 0.063
_refine_ls_extinction_method none
_refine_ls_goodness_of_fit_ref 1.030
_refine_ls_hydrogen_treatment mixed
_refine_ls_matrix_type full
_refine_ls_number_parameters 283
_refine_ls_number_reflns 3625
_refine_ls_number_restraints 6
_refine_ls_restrained_S_all 1.029
_refine_ls_R_factor_all 0.0253
_refine_ls_R_factor_gt 0.0239
_refine_ls_shift/su_max 0.001
_refine_ls_shift/su_mean 0.000
_refine_ls_structure_factor_coef Fsqd
_refine_ls_weighting_details 'calc w=1/[\s^2^(Fo^2^)+(0.0339P)^2^+0.7047P] where P=(Fo^2^+2Fc^2^)/3'
_refine_ls_weighting_scheme calc
_refine_ls_wR_factor_gt 0.0606
_refine_ls_wR_factor_ref 0.0616
_reflns_number_gt 3472
_reflns_number_total 3625
_reflns_threshold_expression >2\s(I)
_cod_data_source_file cg701232n-file004.cif
_cod_data_source_block 3
_cod_depositor_comments
;
The following automatic conversions were performed:

'_symmetry_cell_setting' value 'Triclinic' changed to 'triclinic'
according to /home/saulius/struct/CIF-dictionaries/cif_core.dic
dictionary named 'cif_core.dic' version 2.4.1 from 2010-06-29.

Automatic conversion script
Id: cif_fix_values 1715 2011-07-08 13:25:40Z adriana 
;
_cod_database_code 4503519

loop_
_symmetry_equiv_pos_as_xyz
'x, y, z'
'-x, -y, -z'

loop_
_atom_site_label
_atom_site_type_symbol
_atom_site_fract_x
_atom_site_fract_y
_atom_site_fract_z
_atom_site_U_iso_or_equiv
_atom_site_adp_type
_atom_site_occupancy
_atom_site_symmetry_multiplicity
_atom_site_calc_flag
_atom_site_refinement_flags
Cd1 Cd 0.592453(19) 0.911335(17) 0.720306(14) 0.02859(8) Uani 1 1 d .
N1 N 0.4594(2) 0.7369(2) 0.88222(18) 0.0350(5) Uani 1 1 d .
N2 N -0.3865(2) 0.9320(2) 1.28390(17) 0.0336(5) Uani 1 1 d .
O1 O 0.8354(2) 0.8738(2) 0.79319(16) 0.0432(4) Uani 1 1 d .
O2 O 0.6740(2) 1.0226(2) 0.84786(18) 0.0489(5) Uani 1 1 d .
O3 O 0.6739(2) 0.73147(19) 0.63210(16) 0.0402(4) Uani 1 1 d .
O4 O 0.4435(2) 0.81066(19) 0.60396(16) 0.0393(4) Uani 1 1 d .
O1W O 0.7250(2) 1.0759(2) 0.56349(16) 0.0444(5) Uani 1 1 d D
H1A H 0.666(2) 1.115(3) 0.5174(17) 0.053 Uiso 1 1 d D
H1B H 0.8211(10) 1.087(3) 0.5279(19) 0.053 Uiso 1 1 d D
O2W O 1.0003(3) 0.8165(4) 0.5925(2) 0.0763(8) Uani 1 1 d D
H2A H 0.914(2) 0.781(4) 0.586(3) 0.092 Uiso 1 1 d D
H2B H 0.989(4) 0.829(4) 0.6589(16) 0.092 Uiso 1 1 d D
C1 C 0.7979(3) 0.9578(3) 0.8511(2) 0.0330(5) Uani 1 1 d .
C2 C 0.9019(3) 0.9787(2) 0.92924(19) 0.0288(5) Uani 1 1 d .
C3 C 1.0440(3) 0.9134(3) 0.9316(2) 0.0350(5) Uani 1 1 d .
H3 H 1.0740 0.8548 0.8856 0.042 Uiso 1 1 calc R
C4 C 0.8593(3) 1.0650(3) 0.9983(2) 0.0346(5) Uani 1 1 d .
H4 H 0.7644 1.1090 0.9975 0.042 Uiso 1 1 calc R
C5 C 0.5493(3) 0.7255(2) 0.5962(2) 0.0318(5) Uani 1 1 d .
C6 C 0.5239(3) 0.6091(2) 0.5458(2) 0.0318(5) Uani 1 1 d .
C7 C 0.6443(3) 0.5210(3) 0.5263(2) 0.0391(6) Uani 1 1 d .
H7 H 0.7412 0.5346 0.5442 0.047 Uiso 1 1 calc R
C8 C 0.3785(3) 0.5866(3) 0.5194(2) 0.0394(6) Uani 1 1 d .
H8 H 0.2968 0.6444 0.5325 0.047 Uiso 1 1 calc R
C9 C 0.3291(3) 0.6720(3) 0.8758(2) 0.0410(6) Uani 1 1 d .
H9 H 0.3037 0.6845 0.8047 0.049 Uiso 1 1 calc R
C10 C 0.2310(3) 0.5881(3) 0.9687(2) 0.0439(6) Uani 1 1 d .
H10 H 0.1417 0.5455 0.9594 0.053 Uiso 1 1 calc R
C11 C 0.2636(3) 0.5660(3) 1.0769(2) 0.0363(6) Uani 1 1 d .
C12 C 0.4009(3) 0.6286(3) 1.0827(2) 0.0419(6) Uani 1 1 d .
H12 H 0.4310 0.6149 1.1524 0.050 Uiso 1 1 calc R
C13 C 0.4944(3) 0.7120(3) 0.9853(2) 0.0428(6) Uani 1 1 d .
H13 H 0.5866 0.7528 0.9919 0.051 Uiso 1 1 calc R
C14 C 0.1503(3) 0.4813(3) 1.1792(2) 0.0445(7) Uani 1 1 d .
H14A H 0.1995 0.4642 1.2450 0.053 Uiso 1 1 calc R
H14B H 0.1285 0.3922 1.1675 0.053 Uiso 1 1 calc R
C15 C -0.0059(3) 0.5512(3) 1.2042(3) 0.0476(7) Uani 1 1 d .
H15A H -0.0394 0.5929 1.1331 0.057 Uiso 1 1 calc R
H15B H -0.0855 0.4808 1.2505 0.057 Uiso 1 1 calc R
C16 C 0.0041(4) 0.6603(3) 1.2642(3) 0.0475(7) Uani 1 1 d .
H16A H 0.0960 0.7208 1.2245 0.057 Uiso 1 1 calc R
H16B H 0.0207 0.6152 1.3401 0.057 Uiso 1 1 calc R
C17 C -0.1373(3) 0.7498(3) 1.2743(2) 0.0392(6) Uani 1 1 d .
C18 C -0.2680(4) 0.7399(3) 1.2262(3) 0.0521(8) Uani 1 1 d .
H18 H -0.2749 0.6717 1.1894 0.062 Uiso 1 1 calc R
C19 C -0.3875(3) 0.8317(3) 1.2333(3) 0.0472(7) Uani 1 1 d .
H19 H -0.4733 0.8225 1.2008 0.057 Uiso 1 1 calc R
C20 C -0.2627(3) 0.9382(3) 1.3324(2) 0.0403(6) Uani 1 1 d .
H20 H -0.2594 1.0060 1.3702 0.048 Uiso 1 1 calc R
C21 C -0.1403(3) 0.8502(3) 1.3297(2) 0.0407(6) Uani 1 1 d .
H21 H -0.0584 0.8592 1.3660 0.049 Uiso 1 1 calc R

loop_
_atom_site_aniso_label
_atom_site_aniso_U_11
_atom_site_aniso_U_22
_atom_site_aniso_U_33
_atom_site_aniso_U_23
_atom_site_aniso_U_13
_atom_site_aniso_U_12
Cd1 0.03177(11) 0.02913(11) 0.03153(11) -0.01467(8) -0.01329(7) 0.00387(7)
N1 0.0373(11) 0.0338(11) 0.0366(11) -0.0124(9) -0.0104(9) 0.0028(9)
N2 0.0343(11) 0.0366(11) 0.0350(11) -0.0167(9) -0.0098(9) 0.0063(9)
O1 0.0499(11) 0.0479(11) 0.0458(11) -0.0271(9) -0.0222(9) 0.0041(9)
O2 0.0471(11) 0.0566(13) 0.0603(13) -0.0291(10) -0.0343(10) 0.0160(10)
O3 0.0470(10) 0.0388(10) 0.0486(11) -0.0245(9) -0.0247(9) 0.0051(8)
O4 0.0489(11) 0.0353(10) 0.0443(10) -0.0230(8) -0.0174(8) 0.0119(8)
O1W 0.0366(10) 0.0504(12) 0.0400(10) -0.0015(9) -0.0085(8) 0.0014(9)
O2W 0.0479(13) 0.114(2) 0.0619(16) -0.0257(16) 0.0044(11) -0.0180(14)
C1 0.0381(13) 0.0325(13) 0.0313(13) -0.0081(10) -0.0145(10) -0.0037(11)
C2 0.0318(12) 0.0292(12) 0.0278(12) -0.0070(10) -0.0127(10) 0.0010(10)
C3 0.0392(13) 0.0381(14) 0.0369(14) -0.0207(11) -0.0155(11) 0.0096(11)
C4 0.0321(12) 0.0405(14) 0.0390(14) -0.0178(11) -0.0161(11) 0.0112(11)
C5 0.0452(14) 0.0270(12) 0.0264(12) -0.0107(10) -0.0100(10) 0.0015(11)
C6 0.0419(13) 0.0271(12) 0.0320(13) -0.0133(10) -0.0131(10) 0.0023(10)
C7 0.0386(13) 0.0381(14) 0.0525(16) -0.0233(12) -0.0220(12) 0.0062(11)
C8 0.0373(13) 0.0349(14) 0.0564(17) -0.0244(12) -0.0180(12) 0.0091(11)
C9 0.0438(15) 0.0469(16) 0.0361(14) -0.0151(12) -0.0114(12) -0.0003(12)
C10 0.0388(14) 0.0481(16) 0.0478(16) -0.0179(13) -0.0087(12) -0.0052(12)
C11 0.0390(13) 0.0294(13) 0.0413(14) -0.0120(11) -0.0072(11) 0.0126(11)
C12 0.0470(15) 0.0439(15) 0.0378(14) -0.0108(12) -0.0164(12) 0.0067(12)
C13 0.0405(14) 0.0449(16) 0.0460(16) -0.0111(13) -0.0174(12) -0.0003(12)
C14 0.0454(15) 0.0400(15) 0.0435(15) -0.0078(12) -0.0036(12) 0.0118(12)
C15 0.0441(15) 0.0455(16) 0.0506(17) -0.0135(13) -0.0030(13) 0.0083(13)
C16 0.0489(16) 0.0487(17) 0.0528(17) -0.0191(14) -0.0222(14) 0.0162(13)
C17 0.0419(14) 0.0426(15) 0.0374(14) -0.0152(12) -0.0126(11) 0.0111(12)
C18 0.0570(18) 0.0481(17) 0.073(2) -0.0388(16) -0.0342(16) 0.0200(14)
C19 0.0454(15) 0.0495(17) 0.0664(19) -0.0357(15) -0.0303(14) 0.0165(13)
C20 0.0425(14) 0.0478(16) 0.0406(15) -0.0252(13) -0.0140(12) 0.0109(12)
C21 0.0393(14) 0.0531(17) 0.0401(15) -0.0236(13) -0.0174(12) 0.0119(12)

loop_
_atom_type_symbol
_atom_type_description
_atom_type_scat_dispersion_real
_atom_type_scat_dispersion_imag
_atom_type_scat_source
C C 0.0033 0.0016 'International Tables Vol C Tables 4.2.6.8 and 6.1.1.4'
H H 0.0000 0.0000 'International Tables Vol C Tables 4.2.6.8 and 6.1.1.4'
N N 0.0061 0.0033 'International Tables Vol C Tables 4.2.6.8 and 6.1.1.4'
O O 0.0106 0.0060 'International Tables Vol C Tables 4.2.6.8 and 6.1.1.4'
Cd Cd -0.8075 1.2024 'International Tables Vol C Tables 4.2.6.8 and 6.1.1.4'

loop_
_geom_angle_atom_site_label_1
_geom_angle_atom_site_label_2
_geom_angle_atom_site_label_3
_geom_angle
_geom_angle_site_symmetry_1
_geom_angle_site_symmetry_3
_geom_angle_publ_flag
O1W Cd1 N2 85.46(7) . 2_577 y
O1W Cd1 N1 178.68(7) . . y
N2 Cd1 N1 95.84(7) 2_577 . y
O1W Cd1 O2 92.40(8) . . y
N2 Cd1 O2 84.80(7) 2_577 . y
N1 Cd1 O2 87.98(8) . . y
O1W Cd1 O3 90.65(7) . . y
N2 Cd1 O3 136.00(6) 2_577 . y
N1 Cd1 O3 88.24(7) . . y
O2 Cd1 O3 139.20(6) . . y
O1W Cd1 O1 89.31(7) . . y
N2 Cd1 O1 138.23(7) 2_577 . y
N1 Cd1 O1 89.89(7) . . y
O2 Cd1 O1 54.01(6) . . y
O3 Cd1 O1 85.37(6) . . y
O1W Cd1 O4 92.89(7) . . y
N2 Cd1 O4 83.27(6) 2_577 . y
N1 Cd1 O4 87.02(7) . . y
O2 Cd1 O4 166.52(6) . . y
O3 Cd1 O4 53.12(6) . . y
O1 Cd1 O4 138.44(6) . . y
O1W Cd1 C1 91.52(7) . . ?
N2 Cd1 C1 111.60(7) 2_577 . ?
N1 Cd1 C1 88.24(7) . . ?
O2 Cd1 C1 26.96(7) . . ?
O3 Cd1 C1 112.31(7) . . ?
O1 Cd1 C1 27.06(7) . . ?
O4 Cd1 C1 164.79(7) . . ?
C13 N1 C9 116.3(2) . . ?
C13 N1 Cd1 123.68(18) . . ?
C9 N1 Cd1 119.40(17) . . ?
C19 N2 C20 115.8(2) . . ?
C19 N2 Cd1 119.68(16) . 2_577 ?
C20 N2 Cd1 124.50(17) . 2_577 ?
C1 O1 Cd1 90.83(15) . . ?
C1 O2 Cd1 93.25(15) . . ?
C5 O3 Cd1 95.04(15) . . ?
C5 O4 Cd1 89.14(14) . . ?
Cd1 O1W H1A 113.2(17) . . ?
Cd1 O1W H1B 133.5(17) . . ?
H1A O1W H1B 109(2) . . ?
H2A O2W H2B 109(3) . . ?
O2 C1 O1 121.9(2) . . ?
O2 C1 C2 118.8(2) . . ?
O1 C1 C2 119.3(2) . . ?
O2 C1 Cd1 59.78(13) . . ?
O1 C1 Cd1 62.11(13) . . ?
C2 C1 Cd1 176.26(17) . . ?
C4 C2 C3 118.9(2) . . ?
C4 C2 C1 120.5(2) . . ?
C3 C2 C1 120.6(2) . . ?
C4 C3 C2 120.4(2) 2_777 . ?
C4 C3 H3 119.8 2_777 . ?
C2 C3 H3 119.8 . . ?
C3 C4 C2 120.7(2) 2_777 . ?
C3 C4 H4 119.7 2_777 . ?
C2 C4 H4 119.7 . . ?
O4 C5 O3 122.3(2) . . ?
O4 C5 C6 119.1(2) . . ?
O3 C5 C6 118.7(2) . . ?
C7 C6 C8 119.0(2) . . ?
C7 C6 C5 120.3(2) . . ?
C8 C6 C5 120.7(2) . . ?
C8 C7 C6 120.6(2) 2_666 . ?
C8 C7 H7 119.7 2_666 . ?
C6 C7 H7 119.7 . . ?
C7 C8 C6 120.4(2) 2_666 . ?
C7 C8 H8 119.8 2_666 . ?
C6 C8 H8 119.8 . . ?
N1 C9 C10 123.2(3) . . ?
N1 C9 H9 118.4 . . ?
C10 C9 H9 118.4 . . ?
C9 C10 C11 120.7(3) . . ?
C9 C10 H10 119.6 . . ?
C11 C10 H10 119.6 . . ?
C12 C11 C10 115.9(2) . . ?
C12 C11 C14 123.7(3) . . ?
C10 C11 C14 120.4(3) . . ?
C11 C12 C13 120.2(3) . . ?
C11 C12 H12 119.9 . . ?
C13 C12 H12 119.9 . . ?
N1 C13 C12 123.6(3) . . ?
N1 C13 H13 118.2 . . ?
C12 C13 H13 118.2 . . ?
C11 C14 C15 113.4(2) . . ?
C11 C14 H14A 108.9 . . ?
C15 C14 H14A 108.9 . . ?
C11 C14 H14B 108.9 . . ?
C15 C14 H14B 108.9 . . ?
H14A C14 H14B 107.7 . . ?
C16 C15 C14 113.5(3) . . ?
C16 C15 H15A 108.9 . . ?
C14 C15 H15A 108.9 . . ?
C16 C15 H15B 108.9 . . ?
C14 C15 H15B 108.9 . . ?
H15A C15 H15B 107.7 . . ?
C15 C16 C17 116.2(2) . . ?
C15 C16 H16A 108.2 . . ?
C17 C16 H16A 108.2 . . ?
C15 C16 H16B 108.2 . . ?
C17 C16 H16B 108.2 . . ?
H16A C16 H16B 107.4 . . ?
C21 C17 C18 115.7(2) . . ?
C21 C17 C16 120.4(2) . . ?
C18 C17 C16 123.8(2) . . ?
C19 C18 C17 120.0(3) . . ?
C19 C18 H18 120.0 . . ?
C17 C18 H18 120.0 . . ?
N2 C19 C18 123.8(2) . . ?
N2 C19 H19 118.1 . . ?
C18 C19 H19 118.1 . . ?
N2 C20 C21 123.8(2) . . ?
N2 C20 H20 118.1 . . ?
C21 C20 H20 118.1 . . ?
C17 C21 C20 120.9(2) . . ?
C17 C21 H21 119.6 . . ?
C20 C21 H21 119.6 . . ?

loop_
_geom_bond_atom_site_label_1
_geom_bond_atom_site_label_2
_geom_bond_distance
_geom_bond_site_symmetry_2
_geom_bond_publ_flag
Cd1 O1W 2.2977(19) . y
Cd1 N2 2.366(2) 2_577 y
Cd1 N1 2.384(2) . y
Cd1 O2 2.3865(19) . y
Cd1 O3 2.3924(18) . y
Cd1 O1 2.4372(19) . y
Cd1 O4 2.5183(18) . y
Cd1 C1 2.757(2) . ?
N1 C13 1.335(3) . ?
N1 C9 1.336(3) . ?
N2 C19 1.325(3) . ?
N2 C20 1.340(3) . ?
N2 Cd1 2.366(2) 2_577 ?
O1 C1 1.254(3) . ?
O2 C1 1.252(3) . ?
O3 C5 1.255(3) . ?
O4 C5 1.256(3) . ?
O1W H1A 0.86(2) . ?
O1W H1B 0.86(1) . ?
O2W H2A 0.86(2) . ?
O2W H2B 0.86(2) . ?
C1 C2 1.504(3) . ?
C2 C4 1.381(3) . ?
C2 C3 1.391(3) . ?
C3 C4 1.380(3) 2_777 ?
C3 H3 0.9300 . ?
C4 C3 1.380(3) 2_777 ?
C4 H4 0.9300 . ?
C5 C6 1.505(3) . ?
C6 C7 1.390(4) . ?
C6 C8 1.398(4) . ?
C7 C8 1.383(4) 2_666 ?
C7 H7 0.9300 . ?
C8 C7 1.383(4) 2_666 ?
C8 H8 0.9300 . ?
C9 C10 1.370(4) . ?
C9 H9 0.9300 . ?
C10 C11 1.391(4) . ?
C10 H10 0.9300 . ?
C11 C12 1.374(4) . ?
C11 C14 1.502(4) . ?
C12 C13 1.383(4) . ?
C12 H12 0.9300 . ?
C13 H13 0.9300 . ?
C14 C15 1.537(4) . ?
C14 H14A 0.9700 . ?
C14 H14B 0.9700 . ?
C15 C16 1.496(4) . ?
C15 H15A 0.9700 . ?
C15 H15B 0.9700 . ?
C16 C17 1.518(4) . ?
C16 H16A 0.9700 . ?
C16 H16B 0.9700 . ?
C17 C21 1.366(4) . ?
C17 C18 1.397(4) . ?
C18 C19 1.386(4) . ?
C18 H18 0.9300 . ?
C19 H19 0.9300 . ?
C20 C21 1.376(4) . ?
C20 H20 0.9300 . ?
C21 H21 0.9300 . ?

loop_
_geom_hbond_atom_site_label_D
_geom_hbond_atom_site_label_H
_geom_hbond_atom_site_label_A
_geom_hbond_distance_DH
_geom_hbond_distance_HA
_geom_hbond_distance_DA
_geom_hbond_angle_DHA
_geom_hbond_site_symmetry_A
O1W H1A O4 0.86(2) 1.92(1) 2.764(3) 170(3) 2_676
O1W H1B O2W 0.86(1) 1.98(1) 2.782(3) 155(2) 2_776
O2W H2A O3 0.86(2) 2.08(2) 2.873(3) 154(3) .
O2W H2B O1 0.86(2) 2.08(2) 2.835(3) 146(3) .
